data_7117229
loop_
_publ_author_name
'Subrata Mukherjee'
'Santigopal Mondal'
'Atanu Patra'
'Rajesh G. Gonnade'
'Akkattu T. Biju'

_publ_section_title
;
 N-Heterocyclic carbene-catalyzed diastereoselective synthesis of
 beta-lactone-fused cyclopentanes using homoenolate annulation reaction
;
_journal_name_full Chem.Commun.
_journal_page_first 9559
_journal_paper_doi 10.1039/C5cc02960K
_journal_volume 51
_journal_year 2015
_chemical_formula_moiety 'C23 H19 N O3, C H Cl3'
_chemical_formula_sum 'C24 H20 Cl3 N O3'
_chemical_formula_weight 476.76
_chemical_name_systematic
; 
 ? 
;
_space_group_IT_number 14
_symmetry_cell_setting monoclinic
_symmetry_space_group_name_Hall '-P 2ybc'
_symmetry_space_group_name_H-M 'P 1 21/c 1'
_atom_sites_solution_hydrogens geom
_atom_sites_solution_primary direct
_atom_sites_solution_secondary difmap
_audit_creation_method SHELXL-97
_audit_update_record
;
2015-04-01 deposited with the CCDC.
2015-05-07 downloaded from the CCDC.
;
_cell_angle_alpha 90.00
_cell_angle_beta 95.471(2)
_cell_angle_gamma 90.00
_cell_formula_units_Z 4
_cell_length_a 15.3285(8)
_cell_length_b 11.4221(6)
_cell_length_c 12.7961(6)
_cell_measurement_reflns_used 8328
_cell_measurement_temperature 90(2)
_cell_measurement_theta_max 29.26
_cell_measurement_theta_min 2.23
_cell_volume 2230.2(2)
_computing_cell_refinement 'Bruker SAINT'
_computing_data_collection 'Bruker APEX2'
_computing_data_reduction 'Bruker SAINT'
_computing_molecular_graphics 'Bruker SHELXTL'
_computing_publication_material 'Bruker SHELXTL'
_computing_structure_refinement 'SHELXL-97 (Sheldrick, 2008)'
_computing_structure_solution 'SHELXS-97 (Sheldrick, 2008)'
_diffrn_ambient_temperature 90(2)
_diffrn_measured_fraction_theta_full 0.995
_diffrn_measured_fraction_theta_max 0.995
_diffrn_measurement_device_type 'Bruker APEX-II CCD'
_diffrn_measurement_method '\f and \w scans'
_diffrn_radiation_monochromator graphite
_diffrn_radiation_source 'fine-focus sealed tube'
_diffrn_radiation_type MoK\a
_diffrn_radiation_wavelength 0.71073
_diffrn_reflns_av_R_equivalents 0.0420
_diffrn_reflns_av_sigmaI/netI 0.0381
_diffrn_reflns_limit_h_max 18
_diffrn_reflns_limit_h_min -18
_diffrn_reflns_limit_k_max 13
_diffrn_reflns_limit_k_min -13
_diffrn_reflns_limit_l_max 11
_diffrn_reflns_limit_l_min -15
_diffrn_reflns_number 13651
_diffrn_reflns_theta_full 25.00
_diffrn_reflns_theta_max 25.00
_diffrn_reflns_theta_min 2.23
_exptl_absorpt_coefficient_mu 0.438
_exptl_absorpt_correction_T_max 0.8514
_exptl_absorpt_correction_T_min 0.8208
_exptl_absorpt_correction_type multi-scan
_exptl_absorpt_process_details 'Bruker SADABS'
_exptl_crystal_colour colourless
_exptl_crystal_density_diffrn 1.420
_exptl_crystal_density_method 'not measured'
_exptl_crystal_description block
_exptl_crystal_F_000 984
_exptl_crystal_recrystallization_method 'Re-crystallisation from solvent: chloroform'
_exptl_crystal_size_max 0.47
_exptl_crystal_size_mid 0.45
_exptl_crystal_size_min 0.38
_refine_diff_density_max 1.141
_refine_diff_density_min -0.993
_refine_diff_density_rms 0.081
_refine_ls_extinction_method none
_refine_ls_goodness_of_fit_ref 1.160
_refine_ls_hydrogen_treatment constr
_refine_ls_matrix_type full
_refine_ls_number_parameters 289
_refine_ls_number_reflns 3914
_refine_ls_number_restraints 0
_refine_ls_restrained_S_all 1.160
_refine_ls_R_factor_all 0.0726
_refine_ls_R_factor_gt 0.0661
_refine_ls_shift/su_max 0.000
_refine_ls_shift/su_mean 0.000
_refine_ls_structure_factor_coef Fsqd
_refine_ls_weighting_details 'calc w=1/[\s^2^(Fo^2^)+(0.0327P)^2^+8.4930P] where P=(Fo^2^+2Fc^2^)/3'
_refine_ls_weighting_scheme calc
_refine_ls_wR_factor_gt 0.1584
_refine_ls_wR_factor_ref 0.1618
_reflns_number_gt 3515
_reflns_number_total 3914
_reflns_threshold_expression >2sigma(I)
_cod_data_source_file c5cc02960k2.cif
_cod_data_source_block sb_8
_cod_original_sg_symbol_H-M P2(1)/c
_cod_database_code 7117229

loop_
_symmetry_equiv_pos_as_xyz
'x, y, z'
'-x, y+1/2, -z+1/2'
'-x, -y, -z'
'x, -y-1/2, z-1/2'

loop_
_atom_site_label
_atom_site_type_symbol
_atom_site_fract_x
_atom_site_fract_y
_atom_site_fract_z
_atom_site_U_iso_or_equiv
_atom_site_adp_type
_atom_site_occupancy
_atom_site_symmetry_multiplicity
_atom_site_calc_flag
_atom_site_refinement_flags
_atom_site_disorder_assembly
_atom_site_disorder_group
O1 O 0.95833(16) 0.1120(2) 0.3081(2) 0.0193(6) Uani 1 1 d . . .
O2 O 0.98251(18) 0.2119(2) 0.4634(2) 0.0266(6) Uani 1 1 d . . .
O3 O 0.69646(16) 0.0419(2) 0.23233(19) 0.0188(6) Uani 1 1 d . . .
N1 N 0.75156(19) -0.0457(3) 0.2431(2) 0.0144(6) Uani 1 1 d . . .
C1 C 0.8372(2) 0.1787(3) 0.3546(3) 0.0142(7) Uani 1 1 d . . .
H1 H 0.7987 0.1386 0.4023 0.017 Uiso 1 1 calc R . .
C2 C 0.9341(2) 0.1774(3) 0.3919(3) 0.0180(8) Uani 1 1 d . . .
C3 C 0.8650(2) 0.1020(3) 0.2636(3) 0.0153(7) Uani 1 1 d . . .
C4 C 0.8490(2) 0.1720(3) 0.1621(3) 0.0165(8) Uani 1 1 d . . .
H4A H 0.7945 0.1460 0.1209 0.020 Uiso 1 1 calc R . .
H4B H 0.8986 0.1630 0.1185 0.020 Uiso 1 1 calc R . .
C5 C 0.8408(2) 0.3002(3) 0.1983(3) 0.0161(8) Uani 1 1 d . . .
H5 H 0.9011 0.3333 0.2130 0.019 Uiso 1 1 calc R . .
C6 C 0.7987(2) 0.2916(3) 0.3033(3) 0.0159(7) Uani 1 1 d . . .
H6 H 0.7347 0.2770 0.2850 0.019 Uiso 1 1 calc R . .
C7 C 0.8391(2) -0.0242(3) 0.2604(3) 0.0138(7) Uani 1 1 d . . .
C8 C 0.8971(2) -0.1172(3) 0.2751(3) 0.0174(8) Uani 1 1 d . . .
H8 H 0.9581 -0.1021 0.2884 0.021 Uiso 1 1 calc R . .
C9 C 0.8672(3) -0.2317(3) 0.2705(3) 0.0209(8) Uani 1 1 d . . .
H9 H 0.9071 -0.2954 0.2792 0.025 Uiso 1 1 calc R . .
C10 C 0.7780(3) -0.2512(3) 0.2531(3) 0.0201(8) Uani 1 1 d . . .
H10 H 0.7558 -0.3289 0.2505 0.024 Uiso 1 1 calc R . .
C11 C 0.7215(2) -0.1579(3) 0.2395(3) 0.0179(8) Uani 1 1 d . . .
H11 H 0.6602 -0.1719 0.2274 0.021 Uiso 1 1 calc R . .
C12 C 0.7891(2) 0.3799(3) 0.1205(3) 0.0172(8) Uani 1 1 d . . .
C13 C 0.7045(3) 0.3491(4) 0.0806(3) 0.0233(9) Uani 1 1 d . . .
H13 H 0.6806 0.2762 0.0995 0.028 Uiso 1 1 calc R . .
C14 C 0.6548(3) 0.4246(4) 0.0131(3) 0.0336(11) Uani 1 1 d . . .
H14 H 0.5968 0.4037 -0.0131 0.040 Uiso 1 1 calc R . .
C15 C 0.6894(3) 0.5290(4) -0.0154(3) 0.0360(11) Uani 1 1 d . . .
H15 H 0.6551 0.5802 -0.0611 0.043 Uiso 1 1 calc R . .
C16 C 0.7729(3) 0.5604(4) 0.0209(3) 0.0349(11) Uani 1 1 d . . .
H16 H 0.7966 0.6324 -0.0006 0.042 Uiso 1 1 calc R . .
C17 C 0.8237(3) 0.4861(3) 0.0902(3) 0.0251(9) Uani 1 1 d . . .
H17 H 0.8815 0.5082 0.1162 0.030 Uiso 1 1 calc R . .
C18 C 0.8060(2) 0.4002(3) 0.3714(3) 0.0153(7) Uani 1 1 d . . .
C19 C 0.7322(3) 0.4423(3) 0.4143(3) 0.0219(8) Uani 1 1 d . . .
H19 H 0.6775 0.4037 0.4000 0.026 Uiso 1 1 calc R . .
C20 C 0.7384(3) 0.5422(4) 0.4791(3) 0.0274(9) Uani 1 1 d . . .
H20 H 0.6879 0.5713 0.5080 0.033 Uiso 1 1 calc R . .
C21 C 0.8175(3) 0.5973(3) 0.5005(3) 0.0259(9) Uani 1 1 d . . .
H21 H 0.8215 0.6644 0.5445 0.031 Uiso 1 1 calc R . .
C22 C 0.8911(3) 0.5568(3) 0.4589(3) 0.0235(9) Uani 1 1 d . . .
H22 H 0.9458 0.5952 0.4745 0.028 Uiso 1 1 calc R . .
C23 C 0.8851(3) 0.4586(3) 0.3936(3) 0.0196(8) Uani 1 1 d . . .
H23 H 0.9358 0.4314 0.3638 0.024 Uiso 1 1 calc R . .
Cl1 Cl 0.43671(7) 0.07997(10) 0.30089(10) 0.0386(3) Uani 1 1 d . A .
Cl2 Cl 0.52876(8) 0.29201(11) 0.25821(17) 0.0704(6) Uani 1 1 d . A .
Cl3' Cl 0.4871(5) 0.1736(8) 0.0955(7) 0.080(3) Uani 0.30 1 d P A 1
Cl3 Cl 0.49480(19) 0.1055(3) 0.0976(2) 0.0586(8) Uani 0.70 1 d P A 2
C24 C 0.5179(3) 0.1427(4) 0.2314(3) 0.0306(10) Uani 1 1 d . . .
H24 H 0.5750 0.1000 0.2427 0.037 Uiso 1 1 calc R A 1

loop_
_atom_site_aniso_label
_atom_site_aniso_U_11
_atom_site_aniso_U_22
_atom_site_aniso_U_33
_atom_site_aniso_U_23
_atom_site_aniso_U_13
_atom_site_aniso_U_12
O1 0.0166(13) 0.0200(14) 0.0209(13) -0.0025(11) 0.0002(10) -0.0027(10)
O2 0.0308(15) 0.0220(15) 0.0248(15) -0.0008(12) -0.0088(12) -0.0037(12)
O3 0.0179(13) 0.0176(14) 0.0206(13) 0.0001(11) -0.0001(10) 0.0048(10)
N1 0.0190(15) 0.0156(16) 0.0089(14) 0.0002(12) 0.0034(11) 0.0012(12)
C1 0.0237(19) 0.0112(17) 0.0079(16) -0.0014(13) 0.0024(13) -0.0024(14)
C2 0.026(2) 0.0125(18) 0.0154(18) 0.0030(15) -0.0006(15) -0.0021(15)
C3 0.0145(17) 0.0168(18) 0.0148(17) -0.0010(14) 0.0028(14) 0.0008(14)
C4 0.0207(18) 0.0165(19) 0.0128(17) 0.0018(14) 0.0043(14) -0.0004(14)
C5 0.0207(18) 0.0139(18) 0.0142(18) -0.0008(14) 0.0040(14) -0.0025(14)
C6 0.0216(18) 0.0168(19) 0.0095(16) -0.0019(14) 0.0030(14) 0.0000(15)
C7 0.0180(18) 0.0163(18) 0.0076(16) -0.0011(14) 0.0050(13) 0.0000(14)
C8 0.0202(18) 0.0190(19) 0.0135(17) 0.0014(15) 0.0046(14) 0.0009(15)
C9 0.031(2) 0.0163(19) 0.0161(18) 0.0029(15) 0.0079(15) 0.0079(16)
C10 0.032(2) 0.0137(19) 0.0154(18) 0.0002(15) 0.0090(15) -0.0032(16)
C11 0.0223(19) 0.0163(19) 0.0154(18) -0.0028(15) 0.0040(14) -0.0061(15)
C12 0.028(2) 0.0175(19) 0.0067(16) -0.0011(14) 0.0066(14) 0.0027(15)
C13 0.028(2) 0.031(2) 0.0110(18) 0.0025(16) 0.0067(15) 0.0032(17)
C14 0.034(2) 0.052(3) 0.016(2) 0.007(2) 0.0057(17) 0.016(2)
C15 0.058(3) 0.039(3) 0.0118(19) 0.0028(19) 0.0074(19) 0.027(2)
C16 0.073(3) 0.018(2) 0.016(2) 0.0017(17) 0.018(2) 0.007(2)
C17 0.047(3) 0.016(2) 0.0131(19) -0.0028(15) 0.0085(17) -0.0023(18)
C18 0.0253(19) 0.0147(18) 0.0054(16) 0.0020(13) -0.0005(13) 0.0019(14)
C19 0.025(2) 0.025(2) 0.0153(18) 0.0023(16) -0.0014(15) 0.0061(16)
C20 0.036(2) 0.030(2) 0.0158(19) 0.0011(17) -0.0011(17) 0.0180(19)
C21 0.049(3) 0.0137(19) 0.0139(18) 0.0008(15) -0.0030(17) 0.0053(18)
C22 0.042(2) 0.0160(19) 0.0116(18) 0.0039(15) -0.0048(16) -0.0046(17)
C23 0.029(2) 0.0171(19) 0.0125(18) 0.0019(15) 0.0020(15) -0.0015(16)
Cl1 0.0264(5) 0.0272(6) 0.0636(8) 0.0111(5) 0.0117(5) -0.0006(4)
Cl2 0.0292(6) 0.0249(7) 0.1597(18) 0.0054(8) 0.0215(8) -0.0019(5)
Cl3' 0.049(4) 0.117(7) 0.070(4) 0.039(5) -0.011(3) -0.015(5)
Cl3 0.0371(12) 0.106(2) 0.0316(11) -0.0037(16) -0.0040(8) -0.0027(16)
C24 0.020(2) 0.034(2) 0.038(3) 0.003(2) 0.0050(17) -0.0019(17)

loop_
_atom_type_symbol
_atom_type_description
_atom_type_scat_dispersion_real
_atom_type_scat_dispersion_imag
_atom_type_scat_source
C C 0.0033 0.0016 'International Tables Vol C Tables 4.2.6.8 and 6.1.1.4'
H H 0.0000 0.0000 'International Tables Vol C Tables 4.2.6.8 and 6.1.1.4'
N N 0.0061 0.0033 'International Tables Vol C Tables 4.2.6.8 and 6.1.1.4'
O O 0.0106 0.0060 'International Tables Vol C Tables 4.2.6.8 and 6.1.1.4'
Cl Cl 0.1484 0.1585 'International Tables Vol C Tables 4.2.6.8 and 6.1.1.4'

loop_
_geom_angle_atom_site_label_1
_geom_angle_atom_site_label_2
_geom_angle_atom_site_label_3
_geom_angle
_geom_angle_site_symmetry_1
_geom_angle_site_symmetry_3
C2 O1 C3 91.1(2) . .
O3 N1 C7 119.7(3) . .
O3 N1 C11 120.2(3) . .
C7 N1 C11 120.0(3) . .
C2 C1 C6 117.8(3) . .
C2 C1 C3 84.2(3) . .
C6 C1 C3 106.0(3) . .
C2 C1 H1 114.9 . .
C6 C1 H1 114.9 . .
C3 C1 H1 114.9 . .
O2 C2 O1 125.5(3) . .
O2 C2 C1 139.4(4) . .
O1 C2 C1 95.1(3) . .
O1 C3 C7 109.1(3) . .
O1 C3 C4 110.8(3) . .
C7 C3 C4 117.5(3) . .
O1 C3 C1 89.6(2) . .
C7 C3 C1 118.3(3) . .
C4 C3 C1 108.1(3) . .
C3 C4 C5 104.6(3) . .
C3 C4 H4A 110.8 . .
C5 C4 H4A 110.8 . .
C3 C4 H4B 110.8 . .
C5 C4 H4B 110.8 . .
H4A C4 H4B 108.9 . .
C12 C5 C4 115.2(3) . .
C12 C5 C6 111.9(3) . .
C4 C5 C6 104.6(3) . .
C12 C5 H5 108.3 . .
C4 C5 H5 108.3 . .
C6 C5 H5 108.3 . .
C18 C6 C1 115.9(3) . .
C18 C6 C5 115.7(3) . .
C1 C6 C5 104.4(3) . .
C18 C6 H6 106.7 . .
C1 C6 H6 106.7 . .
C5 C6 H6 106.7 . .
N1 C7 C8 119.6(3) . .
N1 C7 C3 115.7(3) . .
C8 C7 C3 124.7(3) . .
C9 C8 C7 120.8(3) . .
C9 C8 H8 119.6 . .
C7 C8 H8 119.6 . .
C10 C9 C8 118.5(3) . .
C10 C9 H9 120.8 . .
C8 C9 H9 120.8 . .
C11 C10 C9 119.8(3) . .
C11 C10 H10 120.1 . .
C9 C10 H10 120.1 . .
N1 C11 C10 121.2(3) . .
N1 C11 H11 119.4 . .
C10 C11 H11 119.4 . .
C13 C12 C17 119.0(4) . .
C13 C12 C5 119.9(3) . .
C17 C12 C5 121.1(3) . .
C12 C13 C14 120.3(4) . .
C12 C13 H13 119.8 . .
C14 C13 H13 119.8 . .
C15 C14 C13 120.0(4) . .
C15 C14 H14 120.0 . .
C13 C14 H14 120.0 . .
C16 C15 C14 120.9(4) . .
C16 C15 H15 119.6 . .
C14 C15 H15 119.6 . .
C15 C16 C17 120.0(4) . .
C15 C16 H16 120.0 . .
C17 C16 H16 120.0 . .
C12 C17 C16 119.8(4) . .
C12 C17 H17 120.1 . .
C16 C17 H17 120.1 . .
C23 C18 C19 118.7(3) . .
C23 C18 C6 121.7(3) . .
C19 C18 C6 119.5(3) . .
C18 C19 C20 120.1(4) . .
C18 C19 H19 120.0 . .
C20 C19 H19 120.0 . .
C21 C20 C19 119.9(4) . .
C21 C20 H20 120.0 . .
C19 C20 H20 120.0 . .
C20 C21 C22 120.8(4) . .
C20 C21 H21 119.6 . .
C22 C21 H21 119.6 . .
C21 C22 C23 119.5(4) . .
C21 C22 H22 120.2 . .
C23 C22 H22 120.2 . .
C18 C23 C22 120.9(4) . .
C18 C23 H23 119.5 . .
C22 C23 H23 119.5 . .
Cl2 C24 Cl1 111.1(2) . .
Cl2 C24 Cl3 115.6(3) . .
Cl1 C24 Cl3 107.9(2) . .
Cl2 C24 Cl3' 90.5(4) . .
Cl1 C24 Cl3' 116.0(4) . .
Cl3 C24 Cl3' 25.5(3) . .
Cl2 C24 H24 112.5 . .
Cl1 C24 H24 112.5 . .
Cl3 C24 H24 96.6 . .
Cl3' C24 H24 112.5 . .

loop_
_geom_bond_atom_site_label_1
_geom_bond_atom_site_label_2
_geom_bond_distance
_geom_bond_site_symmetry_2
O1 C2 1.386(4) .
O1 C3 1.493(4) .
O2 C2 1.189(4) .
O3 N1 1.308(4) .
N1 C7 1.361(4) .
N1 C11 1.362(5) .
C1 C2 1.517(5) .
C1 C6 1.538(5) .
C1 C3 1.549(5) .
C1 H1 1.0000 .
C3 C7 1.495(5) .
C3 C4 1.525(5) .
C4 C5 1.545(5) .
C4 H4A 0.9900 .
C4 H4B 0.9900 .
C5 C12 1.515(5) .
C5 C6 1.548(5) .
C5 H5 1.0000 .
C6 C18 1.515(5) .
C6 H6 1.0000 .
C7 C8 1.386(5) .
C8 C9 1.386(5) .
C8 H8 0.9500 .
C9 C10 1.383(6) .
C9 H9 0.9500 .
C10 C11 1.374(5) .
C10 H10 0.9500 .
C11 H11 0.9500 .
C12 C13 1.392(5) .
C12 C17 1.394(5) .
C13 C14 1.396(6) .
C13 H13 0.9500 .
C14 C15 1.369(7) .
C14 H14 0.9500 .
C15 C16 1.367(7) .
C15 H15 0.9500 .
C16 C17 1.408(6) .
C16 H16 0.9500 .
C17 H17 0.9500 .
C18 C23 1.389(5) .
C18 C19 1.389(5) .
C19 C20 1.408(6) .
C19 H19 0.9500 .
C20 C21 1.370(6) .
C20 H20 0.9500 .
C21 C22 1.373(6) .
C21 H21 0.9500 .
C22 C23 1.396(5) .
C22 H22 0.9500 .
C23 H23 0.9500 .
Cl1 C24 1.750(4) .
Cl2 C24 1.744(5) .
Cl3' C24 1.794(9) .
Cl3 C24 1.768(5) .
C24 H24 1.0000 .

loop_
_geom_torsion_atom_site_label_1
_geom_torsion_atom_site_label_2
_geom_torsion_atom_site_label_3
_geom_torsion_atom_site_label_4
_geom_torsion
_geom_torsion_site_symmetry_1
_geom_torsion_site_symmetry_2
_geom_torsion_site_symmetry_3
_geom_torsion_site_symmetry_4
C3 O1 C2 O2 177.0(4) . . . .
C3 O1 C2 C1 -2.0(3) . . . .
C6 C1 C2 O2 78.1(6) . . . .
C3 C1 C2 O2 -176.9(5) . . . .
C6 C1 C2 O1 -103.1(3) . . . .
C3 C1 C2 O1 1.9(3) . . . .
C2 O1 C3 C7 -118.0(3) . . . .
C2 O1 C3 C4 111.1(3) . . . .
C2 O1 C3 C1 1.9(3) . . . .
C2 C1 C3 O1 -1.7(2) . . . .
C6 C1 C3 O1 115.6(3) . . . .
C2 C1 C3 C7 109.8(3) . . . .
C6 C1 C3 C7 -132.9(3) . . . .
C2 C1 C3 C4 -113.6(3) . . . .
C6 C1 C3 C4 3.8(4) . . . .
O1 C3 C4 C5 -78.9(3) . . . .
C7 C3 C4 C5 154.8(3) . . . .
C1 C3 C4 C5 17.8(4) . . . .
C3 C4 C5 C12 -155.7(3) . . . .
C3 C4 C5 C6 -32.5(3) . . . .
C2 C1 C6 C18 -60.4(4) . . . .
C3 C1 C6 C18 -152.2(3) . . . .
C2 C1 C6 C5 68.1(4) . . . .
C3 C1 C6 C5 -23.7(3) . . . .
C12 C5 C6 C18 -71.1(4) . . . .
C4 C5 C6 C18 163.5(3) . . . .
C12 C5 C6 C1 160.3(3) . . . .
C4 C5 C6 C1 34.9(3) . . . .
O3 N1 C7 C8 178.0(3) . . . .
C11 N1 C7 C8 -0.5(5) . . . .
O3 N1 C7 C3 -1.1(4) . . . .
C11 N1 C7 C3 -179.6(3) . . . .
O1 C3 C7 N1 166.5(3) . . . .
C4 C3 C7 N1 -66.4(4) . . . .
C1 C3 C7 N1 66.3(4) . . . .
O1 C3 C7 C8 -12.6(5) . . . .
C4 C3 C7 C8 114.5(4) . . . .
C1 C3 C7 C8 -112.8(4) . . . .
N1 C7 C8 C9 1.1(5) . . . .
C3 C7 C8 C9 -179.8(3) . . . .
C7 C8 C9 C10 -1.3(5) . . . .
C8 C9 C10 C11 0.8(5) . . . .
O3 N1 C11 C10 -178.5(3) . . . .
C7 N1 C11 C10 0.0(5) . . . .
C9 C10 C11 N1 -0.2(5) . . . .
C4 C5 C12 C13 53.9(4) . . . .
C6 C5 C12 C13 -65.4(4) . . . .
C4 C5 C12 C17 -128.0(4) . . . .
C6 C5 C12 C17 112.7(4) . . . .
C17 C12 C13 C14 -1.3(5) . . . .
C5 C12 C13 C14 176.8(3) . . . .
C12 C13 C14 C15 0.9(6) . . . .
C13 C14 C15 C16 0.4(6) . . . .
C14 C15 C16 C17 -1.2(6) . . . .
C13 C12 C17 C16 0.5(5) . . . .
C5 C12 C17 C16 -177.6(3) . . . .
C15 C16 C17 C12 0.7(6) . . . .
C1 C6 C18 C23 74.4(4) . . . .
C5 C6 C18 C23 -48.4(5) . . . .
C1 C6 C18 C19 -104.8(4) . . . .
C5 C6 C18 C19 132.5(3) . . . .
C23 C18 C19 C20 -0.1(5) . . . .
C6 C18 C19 C20 179.0(3) . . . .
C18 C19 C20 C21 -0.5(6) . . . .
C19 C20 C21 C22 0.4(6) . . . .
C20 C21 C22 C23 0.4(6) . . . .
C19 C18 C23 C22 0.9(5) . . . .
C6 C18 C23 C22 -178.2(3) . . . .
C21 C22 C23 C18 -1.1(5) . . . .
